data_7025558
loop_
_publ_author_name
'Wang, Ya-Wen'
'Zhang, Yan-Ling'
'Dou, Wei'
'Zhang, Ai-Jiang'
'Qin, Wen-Wu'
'Liu, Wei-Sheng'

_publ_section_title
;
 Synthesis, radii dependent self-assembly crystal structures and
 luminescent properties of rare earth (III) complexes with a tripodal
 salicylic derivative.
;
_journal_issue 38
_journal_name_full 'Dalton transactions (Cambridge, England : 2003)'
_journal_page_first 9013
_journal_page_last 9021
_journal_paper_doi 10.1039/c001780a
_journal_volume 39
_journal_year 2010
_chemical_formula_sum 'C38 H44 N3 O15 S Tb'
_chemical_formula_weight 973.74
_chemical_name_systematic
;
?
;
_space_group_IT_number 14
_symmetry_cell_setting monoclinic
_symmetry_space_group_name_Hall '-P 2ybc'
_symmetry_space_group_name_H-M 'P 1 21/c 1'
_atom_sites_solution_hydrogens geom
_atom_sites_solution_primary direct
_atom_sites_solution_secondary difmap
_audit_creation_method SHELXL-97
_cell_angle_alpha 90.00
_cell_angle_beta 98.558(8)
_cell_angle_gamma 90.00
_cell_formula_units_Z 4
_cell_length_a 15.608(8)
_cell_length_b 13.829(7)
_cell_length_c 19.631(11)
_cell_measurement_reflns_used 3264
_cell_measurement_temperature 293(2)
_cell_measurement_theta_max 28.23
_cell_measurement_theta_min 1.32
_cell_volume 4190(4)
_computing_cell_refinement 'Bruker SMART'
_computing_data_collection 'Bruker SMART'
_computing_data_reduction 'Bruker SAINT'
_computing_molecular_graphics 'Bruker SHELXTL'
_computing_publication_material 'Bruker SHELXTL'
_computing_structure_refinement 'SHELXL-97 (Sheldrick, 1997)'
_computing_structure_solution 'SHELXS-97 (Sheldrick, 1990)'
_diffrn_ambient_temperature 298(2)
_diffrn_measured_fraction_theta_full 1.000
_diffrn_measured_fraction_theta_max 1.000
_diffrn_measurement_device_type 'CCD area detector'
_diffrn_measurement_method 'phi and omega scans'
_diffrn_radiation_monochromator graphite
_diffrn_radiation_source 'fine-focus sealed tube'
_diffrn_radiation_type MoK\a
_diffrn_radiation_wavelength 0.71073
_diffrn_reflns_av_R_equivalents 0.0219
_diffrn_reflns_av_sigmaI/netI 0.0296
_diffrn_reflns_limit_h_max 18
_diffrn_reflns_limit_h_min -12
_diffrn_reflns_limit_k_max 16
_diffrn_reflns_limit_k_min -16
_diffrn_reflns_limit_l_max 19
_diffrn_reflns_limit_l_min -23
_diffrn_reflns_number 20355
_diffrn_reflns_theta_full 25.00
_diffrn_reflns_theta_max 25.00
_diffrn_reflns_theta_min 1.32
_exptl_absorpt_coefficient_mu 1.808
_exptl_absorpt_correction_T_max 0.6409
_exptl_absorpt_correction_T_min 0.5621
_exptl_absorpt_correction_type multi-scan
_exptl_absorpt_process_details sadabs
_exptl_crystal_colour Colorless
_exptl_crystal_density_diffrn 1.544
_exptl_crystal_density_method 'not measured'
_exptl_crystal_description Block
_exptl_crystal_F_000 1976
_exptl_crystal_size_max 0.25
_exptl_crystal_size_mid 0.22
_exptl_crystal_size_min 0.20
_refine_diff_density_max 1.499
_refine_diff_density_min -0.585
_refine_diff_density_rms 0.115
_refine_ls_extinction_method none
_refine_ls_goodness_of_fit_ref 1.081
_refine_ls_hydrogen_treatment constr
_refine_ls_matrix_type full
_refine_ls_number_parameters 544
_refine_ls_number_reflns 7389
_refine_ls_number_restraints 108
_refine_ls_restrained_S_all 1.122
_refine_ls_R_factor_all 0.0436
_refine_ls_R_factor_gt 0.0347
_refine_ls_shift/su_max 0.001
_refine_ls_shift/su_mean 0.000
_refine_ls_structure_factor_coef Fsqd
_refine_ls_weighting_details 'calc w=1/[\s^2^(Fo^2^)+(0.0585P)^2^+2.1782P] where P=(Fo^2^+2Fc^2^)/3'
_refine_ls_weighting_scheme calc
_refine_ls_wR_factor_gt 0.0899
_refine_ls_wR_factor_ref 0.0996
_reflns_number_gt 6246
_reflns_number_total 7389
_reflns_threshold_expression >2sigma(I)
_cod_data_source_file c001780a.txt
_cod_data_source_block 4
_cod_depositor_comments
;
The following automatic conversions were performed:

'_symmetry_cell_setting' value 'Monoclinic' changed to 'monoclinic'
according to /home/saulius/struct/CIF-dictionaries/cif_core.dic
dictionary named 'cif_core.dic' version 2.4.2 from 2011-04-26.

Automatic conversion script
Id: cif_fix_values 1891 2012-01-12 08:04:46Z andrius 
;
_cod_original_sg_symbol_H-M P2(1)/c
_cod_database_code 7025558

loop_
_symmetry_equiv_pos_as_xyz
'x, y, z'
'-x, y+1/2, -z+1/2'
'-x, -y, -z'
'x, -y-1/2, z-1/2'

loop_
_atom_site_label
_atom_site_type_symbol
_atom_site_fract_x
_atom_site_fract_y
_atom_site_fract_z
_atom_site_U_iso_or_equiv
_atom_site_adp_type
_atom_site_occupancy
_atom_site_symmetry_multiplicity
_atom_site_calc_flag
_atom_site_refinement_flags
_atom_site_disorder_assembly
_atom_site_disorder_group
Tb1 Tb 0.633354(13) 0.900879(13) 0.592275(9) 0.03535(9) Uani 1 1 d . . .
C1 C 0.6956(3) 0.9249(3) 0.4660(2) 0.0368(9) Uani 1 1 d . . .
C2 C 0.7171(3) 0.9249(3) 0.3942(2) 0.0401(9) Uani 1 1 d . . .
C3 C 0.7052(4) 1.0091(3) 0.3561(2) 0.0598(13) Uani 1 1 d . . .
H3 H 0.6844 1.0639 0.3757 0.072 Uiso 1 1 calc R . .
C4 C 0.7238(5) 1.0137(4) 0.2894(3) 0.0785(18) Uani 1 1 d . . .
H4 H 0.7147 1.0708 0.2644 0.094 Uiso 1 1 calc R . .
C5 C 0.7553(4) 0.9343(4) 0.2606(3) 0.0672(15) Uani 1 1 d . . .
H5 H 0.7695 0.9380 0.2163 0.081 Uiso 1 1 calc R . .
C6 C 0.7663(4) 0.8486(4) 0.2964(2) 0.0565(13) Uani 1 1 d . . .
H6 H 0.7872 0.7944 0.2762 0.068 Uiso 1 1 calc R . .
C7 C 0.7461(3) 0.8433(3) 0.3630(2) 0.0446(10) Uani 1 1 d . . .
C8 C 0.7731(4) 0.6716(3) 0.3703(2) 0.0523(12) Uani 1 1 d . . .
H8A H 0.8352 0.6687 0.3706 0.063 Uiso 1 1 calc R . .
H8B H 0.7446 0.6664 0.3230 0.063 Uiso 1 1 calc R . .
C9 C 0.5367(3) 0.7555(3) 0.5124(2) 0.0456(10) Uani 1 1 d . . .
C10 C 0.4819(3) 0.6804(3) 0.4716(2) 0.0480(11) Uani 1 1 d . . .
C11 C 0.3939(3) 0.6775(4) 0.4748(3) 0.0638(13) Uani 1 1 d . . .
H11 H 0.3695 0.7253 0.4992 0.077 Uiso 1 1 calc R . .
C12 C 0.3417(4) 0.6054(5) 0.4426(4) 0.0822(19) Uani 1 1 d . . .
H12 H 0.2826 0.6045 0.4448 0.099 Uiso 1 1 calc R . .
C13 C 0.3788(5) 0.5352(6) 0.4075(4) 0.099(2) Uani 1 1 d . . .
H13 H 0.3450 0.4841 0.3879 0.119 Uiso 1 1 calc R . .
C14 C 0.4643(4) 0.5390(5) 0.4005(4) 0.091(2) Uani 1 1 d . . .
H14 H 0.4882 0.4920 0.3752 0.109 Uiso 1 1 calc R . .
C15 C 0.5150(4) 0.6133(4) 0.4313(3) 0.0683(16) Uani 1 1 d . . .
C16 C 0.6486(4) 0.5631(4) 0.3958(3) 0.0726(16) Uani 1 1 d . . .
H16A H 0.6329 0.5572 0.3463 0.087 Uiso 1 1 calc R . .
H16B H 0.6376 0.5017 0.4167 0.087 Uiso 1 1 calc R . .
C17 C 0.7202(3) 0.4647(3) 0.1841(2) 0.0404(10) Uani 1 1 d . . .
C18 C 0.7689(3) 0.3881(3) 0.2289(2) 0.0452(11) Uani 1 1 d . . .
C19 C 0.7912(4) 0.3046(4) 0.1976(3) 0.0675(14) Uani 1 1 d U . .
H19 H 0.7760 0.2975 0.1502 0.081 Uiso 1 1 calc R . .
C20 C 0.8359(5) 0.2311(4) 0.2354(3) 0.0883(17) Uani 1 1 d U . .
H20 H 0.8481 0.1738 0.2140 0.106 Uiso 1 1 calc R . .
C21 C 0.8621(5) 0.2437(4) 0.3048(3) 0.0855(17) Uani 1 1 d U . .
H21 H 0.8950 0.1962 0.3301 0.103 Uiso 1 1 calc R . .
C22 C 0.8398(4) 0.3260(4) 0.3370(3) 0.0680(14) Uani 1 1 d U . .
H22 H 0.8563 0.3333 0.3842 0.082 Uiso 1 1 calc R . .
C23 C 0.7930(4) 0.3981(3) 0.2997(2) 0.0500(12) Uani 1 1 d . . .
C24 C 0.7928(4) 0.4976(3) 0.3999(2) 0.0587(13) Uani 1 1 d . . .
H24A H 0.8550 0.5068 0.4109 0.070 Uiso 1 1 calc R . .
H24B H 0.7759 0.4439 0.4268 0.070 Uiso 1 1 calc R . .
C25 C 0.7439(3) 0.5901(3) 0.4138(2) 0.0461(11) Uani 1 1 d . . .
C26 C 0.9255(3) 0.6885(3) 0.5199(2) 0.0432(10) Uani 1 1 d . . .
C27 C 0.9939(3) 0.6538(4) 0.4905(2) 0.0563(12) Uani 1 1 d . . .
H27 H 0.9957 0.5889 0.4785 0.068 Uiso 1 1 calc R . .
C28 C 1.0603(3) 0.7152(4) 0.4787(3) 0.0638(14) Uani 1 1 d . . .
H28 H 1.1056 0.6914 0.4578 0.077 Uiso 1 1 calc R . .
C29 C 1.0599(3) 0.8103(4) 0.4973(3) 0.0611(13) Uani 1 1 d . . .
C30 C 0.9898(4) 0.8446(4) 0.5251(3) 0.0739(16) Uani 1 1 d . . .
H30 H 0.9877 0.9098 0.5362 0.089 Uiso 1 1 calc R . .
C31 C 0.9233(3) 0.7858(4) 0.5368(3) 0.0617(13) Uani 1 1 d . . .
H31 H 0.8769 0.8108 0.5560 0.074 Uiso 1 1 calc R . .
C32 C 1.1366(4) 0.8759(5) 0.4901(4) 0.091(2) Uani 1 1 d . . .
H32A H 1.1814 0.8388 0.4739 0.136 Uiso 1 1 d R . .
H32B H 1.1585 0.9036 0.5341 0.136 Uiso 1 1 d R . .
H32C H 1.1182 0.9267 0.4579 0.136 Uiso 1 1 d R . .
C33 C 0.5477(5) 0.7678(6) 0.7044(4) 0.097(2) Uani 1 1 d U A .
H33 H 0.6039 0.7454 0.7173 0.116 Uiso 1 1 calc R . .
C36 C 0.9160(4) -0.0670(7) 0.7044(4) 0.093(2) Uani 1 1 d . . .
H36 H 0.8947 -0.0576 0.6581 0.112 Uiso 1 1 calc R . .
C37 C 1.0136(5) -0.0145(8) 0.8021(4) 0.138(4) Uani 1 1 d . . .
H37A H 0.9798 0.0240 0.8290 0.166 Uiso 1 1 calc R . .
H37B H 1.0721 0.0089 0.8083 0.166 Uiso 1 1 calc R . .
H37C H 1.0131 -0.0806 0.8168 0.166 Uiso 1 1 calc R . .
C38 C 1.0075(9) 0.0713(9) 0.6938(7) 0.193(5) Uani 1 1 d U . .
H38A H 1.0638 0.0567 0.6824 0.232 Uiso 1 1 calc R . .
H38B H 1.0106 0.1293 0.7210 0.232 Uiso 1 1 calc R . .
H38C H 0.9675 0.0807 0.6522 0.232 Uiso 1 1 calc R . .
C34A C 0.4205(10) 0.7782(10) 0.7486(9) 0.140(7) Uani 0.595(14) 1 d PDU A 1
H34A H 0.4157 0.8354 0.7209 0.210 Uiso 0.595(14) 1 d PR A 1
H34B H 0.4247 0.7944 0.7959 0.210 Uiso 0.595(14) 1 d PR A 1
H34C H 0.3687 0.7394 0.7349 0.210 Uiso 0.595(14) 1 d PR A 1
C35A C 0.5093(11) 0.6298(10) 0.7706(9) 0.125(5) Uani 0.595(14) 1 d PDU A 1
H34D H 0.4082 0.7469 0.6427 0.188 Uiso 0.595(14) 1 d PR A 1
H34E H 0.3642 0.7549 0.7097 0.188 Uiso 0.595(14) 1 d PR A 1
H34F H 0.3862 0.6529 0.6817 0.188 Uiso 0.595(14) 1 d PR A 1
C34B C 0.4055(10) 0.7198(13) 0.6893(8) 0.095(6) Uani 0.405(14) 1 d PDU A 2
H35A H 0.5601 0.5992 0.7602 0.143 Uiso 0.405(14) 1 d PR A 2
H35B H 0.5161 0.6422 0.8202 0.143 Uiso 0.405(14) 1 d PR A 2
H35C H 0.4601 0.5872 0.7592 0.143 Uiso 0.405(14) 1 d PR A 2
C35B C 0.4959(12) 0.6811(13) 0.8006(7) 0.091(6) Uani 0.405(14) 1 d PDU A 2
H35D H 0.5534 0.6863 0.8252 0.136 Uiso 0.405(14) 1 d PR A 2
H35E H 0.4564 0.7153 0.8242 0.136 Uiso 0.405(14) 1 d PR A 2
H35F H 0.4784 0.6133 0.7972 0.136 Uiso 0.405(14) 1 d PR A 2
N1 N 0.7577(2) 0.6150(2) 0.48804(17) 0.0425(8) Uani 1 1 d . . .
H1 H 0.7130 0.6356 0.5044 0.051 Uiso 1 1 calc R . .
N2 N 0.4915(3) 0.7253(4) 0.7348(2) 0.0750(13) Uani 1 1 d DU . .
N3 N 0.9783(4) -0.0082(5) 0.7326(3) 0.0973(17) Uani 1 1 d . . .
O1 O 0.7354(2) 0.8730(2) 0.51174(15) 0.0523(8) Uani 1 1 d . . .
O2 O 0.6353(2) 0.9794(2) 0.47902(14) 0.0497(8) Uani 1 1 d . . .
O3 O 0.7498(3) 0.7598(2) 0.40017(15) 0.0672(11) Uani 1 1 d . . .
O4 O 0.6093(2) 0.7332(2) 0.54507(17) 0.0581(9) Uani 1 1 d . . .
O5 O 0.5062(2) 0.8387(2) 0.51511(17) 0.0590(9) Uani 1 1 d . . .
O6 O 0.6017(3) 0.6330(3) 0.4198(2) 0.0855(13) Uani 1 1 d . . .
O7 O 0.6704(2) 0.5227(2) 0.20665(14) 0.0483(7) Uani 1 1 d . . .
O8 O 0.7324(2) 0.4678(2) 0.12192(15) 0.0561(9) Uani 1 1 d . . .
O9 O 0.7679(3) 0.4810(2) 0.32823(15) 0.0651(10) Uani 1 1 d . . .
O10 O 0.8221(2) 0.6416(2) 0.60574(14) 0.0496(8) Uani 1 1 d . . .
O11 O 0.8797(2) 0.5125(2) 0.53927(15) 0.0508(8) Uani 1 1 d . . .
O12 O 0.5418(2) 0.8295(3) 0.66348(18) 0.0671(10) Uani 1 1 d . . .
O13 O 0.5299(2) 1.0270(2) 0.58711(14) 0.0491(7) Uani 1 1 d . . .
H1W H 0.4763 1.0114 0.5795 0.059 Uiso 1 1 d R A .
H2W H 0.5444 1.0737 0.5609 0.059 Uiso 1 1 d R . .
O14 O 0.7413(2) 0.8012(2) 0.65672(14) 0.0490(7) Uani 1 1 d . . .
H3W H 0.7829 0.8306 0.6814 0.059 Uiso 1 1 d R A .
H4W H 0.7559 0.7490 0.6380 0.059 Uiso 1 1 d R . .
O15 O 0.8847(3) -0.1313(4) 0.7335(3) 0.0985(15) Uani 1 1 d . . .
S1 S 0.84570(7) 0.60826(7) 0.54186(5) 0.0402(2) Uani 1 1 d . . .

loop_
_atom_site_aniso_label
_atom_site_aniso_U_11
_atom_site_aniso_U_22
_atom_site_aniso_U_33
_atom_site_aniso_U_23
_atom_site_aniso_U_13
_atom_site_aniso_U_12
Tb1 0.03748(14) 0.04041(13) 0.02772(12) 0.00098(7) 0.00339(8) 0.00102(8)
C1 0.040(2) 0.037(2) 0.033(2) -0.0049(16) 0.0051(18) -0.0001(18)
C2 0.044(2) 0.044(2) 0.033(2) 0.0022(17) 0.0074(18) 0.0030(19)
C3 0.086(4) 0.049(3) 0.047(3) 0.005(2) 0.019(3) 0.011(3)
C4 0.129(6) 0.060(3) 0.053(3) 0.021(3) 0.033(3) 0.019(3)
C5 0.091(4) 0.077(3) 0.038(3) 0.009(2) 0.025(3) 0.007(3)
C6 0.077(4) 0.059(3) 0.037(2) -0.005(2) 0.020(2) 0.007(3)
C7 0.056(3) 0.048(2) 0.031(2) 0.0007(18) 0.0088(19) 0.003(2)
C8 0.077(4) 0.045(2) 0.036(2) -0.0014(18) 0.012(2) 0.018(2)
C9 0.046(3) 0.051(3) 0.039(2) 0.0035(19) 0.004(2) -0.008(2)
C10 0.041(3) 0.049(3) 0.052(3) -0.003(2) -0.001(2) -0.006(2)
C11 0.048(3) 0.073(3) 0.070(3) 0.000(3) 0.007(2) -0.007(3)
C12 0.049(3) 0.104(5) 0.090(5) 0.002(4) 0.001(3) -0.026(3)
C13 0.086(5) 0.089(5) 0.112(6) -0.018(4) -0.019(4) -0.043(4)
C14 0.065(4) 0.086(4) 0.112(5) -0.046(4) -0.021(4) -0.002(3)
C15 0.041(3) 0.085(4) 0.073(4) -0.023(3) -0.010(3) -0.012(3)
C16 0.067(4) 0.076(4) 0.068(3) -0.017(3) -0.012(3) 0.008(3)
C17 0.044(3) 0.045(2) 0.031(2) 0.0037(17) 0.0021(18) -0.004(2)
C18 0.059(3) 0.039(2) 0.037(2) 0.0033(17) 0.006(2) 0.000(2)
C19 0.091(3) 0.059(2) 0.052(2) 0.001(2) 0.006(2) 0.012(2)
C20 0.115(3) 0.069(3) 0.080(3) -0.005(2) 0.008(3) 0.023(3)
C21 0.109(3) 0.067(3) 0.075(3) 0.008(2) -0.002(3) 0.026(3)
C22 0.087(3) 0.058(2) 0.055(2) 0.004(2) -0.003(2) 0.015(2)
C23 0.070(3) 0.037(2) 0.040(2) 0.0011(18) 0.000(2) 0.002(2)
C24 0.089(4) 0.046(2) 0.036(2) -0.0063(19) -0.009(2) 0.009(3)
C25 0.051(3) 0.054(3) 0.030(2) -0.0022(17) -0.0039(19) 0.005(2)
C26 0.037(2) 0.052(2) 0.038(2) 0.0010(18) -0.0023(18) 0.008(2)
C27 0.057(3) 0.059(3) 0.055(3) -0.006(2) 0.014(2) 0.011(3)
C28 0.048(3) 0.080(4) 0.066(3) 0.000(3) 0.017(2) 0.008(3)
C29 0.054(3) 0.071(3) 0.058(3) 0.008(3) 0.007(2) 0.000(3)
C30 0.069(4) 0.050(3) 0.104(5) -0.004(3) 0.019(3) 0.000(3)
C31 0.052(3) 0.052(3) 0.084(4) -0.007(3) 0.018(3) 0.008(2)
C32 0.073(4) 0.098(5) 0.105(5) 0.005(4) 0.028(4) -0.019(4)
C33 0.076(3) 0.119(4) 0.093(3) 0.026(3) 0.006(3) -0.016(3)
C36 0.056(4) 0.148(7) 0.072(4) -0.034(5) -0.004(3) 0.019(5)
C37 0.078(5) 0.198(10) 0.126(7) -0.068(7) -0.027(5) 0.005(6)
C38 0.186(6) 0.196(6) 0.196(6) 0.009(4) 0.024(4) -0.009(4)
C34A 0.138(8) 0.140(8) 0.145(8) 0.002(4) 0.030(4) 0.000(4)
C35A 0.128(7) 0.126(6) 0.124(6) 0.011(4) 0.025(4) -0.002(4)
C34B 0.093(7) 0.098(7) 0.095(7) 0.008(4) 0.013(4) -0.009(4)
C35B 0.095(7) 0.092(7) 0.086(7) 0.008(4) 0.014(4) -0.006(4)
N1 0.039(2) 0.053(2) 0.0345(18) -0.0024(15) 0.0025(15) 0.0081(16)
N2 0.072(3) 0.087(3) 0.069(2) 0.027(2) 0.020(2) -0.018(2)
N3 0.062(3) 0.121(5) 0.105(4) -0.011(4) -0.002(3) -0.010(3)
O1 0.059(2) 0.0667(19) 0.0322(15) 0.0097(14) 0.0113(14) 0.0245(17)
O2 0.0547(19) 0.0616(19) 0.0336(15) 0.0043(13) 0.0099(13) 0.0187(16)
O3 0.125(3) 0.0442(17) 0.0383(17) 0.0040(14) 0.0304(19) 0.0213(19)
O4 0.050(2) 0.0520(18) 0.065(2) -0.0126(15) -0.0150(16) 0.0015(16)
O5 0.059(2) 0.0469(19) 0.065(2) -0.0002(15) -0.0116(17) 0.0033(16)
O6 0.065(3) 0.088(3) 0.096(3) -0.043(2) -0.013(2) 0.000(2)
O7 0.0520(19) 0.0602(19) 0.0325(14) 0.0037(13) 0.0063(13) 0.0092(16)
O8 0.071(2) 0.067(2) 0.0329(16) 0.0086(14) 0.0144(15) 0.0226(18)
O9 0.111(3) 0.0466(18) 0.0310(15) -0.0048(13) -0.0116(17) 0.0157(19)
O10 0.059(2) 0.0574(18) 0.0315(15) -0.0014(13) 0.0050(14) 0.0111(16)
O11 0.058(2) 0.0474(17) 0.0454(16) 0.0007(13) 0.0008(14) 0.0161(15)
O12 0.072(3) 0.070(2) 0.062(2) 0.0138(18) 0.0214(19) -0.0163(19)
O13 0.0501(19) 0.0574(18) 0.0383(15) -0.0040(13) 0.0016(13) 0.0105(15)
O14 0.057(2) 0.0529(17) 0.0345(15) -0.0018(13) -0.0016(13) 0.0104(15)
O15 0.069(3) 0.131(4) 0.090(3) -0.009(3) -0.005(3) -0.017(3)
S1 0.0446(6) 0.0431(6) 0.0315(5) 0.0000(4) 0.0013(4) 0.0092(5)

loop_
_atom_type_symbol
_atom_type_description
_atom_type_scat_dispersion_real
_atom_type_scat_dispersion_imag
_atom_type_scat_source
C C 0.0033 0.0016 'International Tables Vol C Tables 4.2.6.8 and 6.1.1.4'
H H 0.0000 0.0000 'International Tables Vol C Tables 4.2.6.8 and 6.1.1.4'
O O 0.0106 0.0060 'International Tables Vol C Tables 4.2.6.8 and 6.1.1.4'
Tb Tb -0.1723 4.1537 'International Tables Vol C Tables 4.2.6.8 and 6.1.1.4'
S S 0.1246 0.1234 'International Tables Vol C Tables 4.2.6.8 and 6.1.1.4'
N N 0.0061 0.0033 'International Tables Vol C Tables 4.2.6.8 and 6.1.1.4'

loop_
_geom_angle_atom_site_label_1
_geom_angle_atom_site_label_2
_geom_angle_atom_site_label_3
_geom_angle
_geom_angle_site_symmetry_1
_geom_angle_site_symmetry_3
O12 Tb1 O13 82.23(13) . .
O12 Tb1 O14 83.46(13) . .
O13 Tb1 O14 150.48(10) . .
O12 Tb1 O8 126.74(11) . 4_576
O13 Tb1 O8 82.15(13) . 4_576
O14 Tb1 O8 86.00(12) . 4_576
O12 Tb1 O1 146.13(12) . .
O13 Tb1 O1 126.59(10) . .
O14 Tb1 O1 76.98(11) . .
O8 Tb1 O1 79.49(12) 4_576 .
O12 Tb1 O5 73.42(13) . .
O13 Tb1 O5 75.49(11) . .
O14 Tb1 O5 124.32(11) . .
O8 Tb1 O5 147.53(11) 4_576 .
O1 Tb1 O5 95.18(13) . .
O12 Tb1 O7 73.79(12) . 4_576
O13 Tb1 O7 77.86(10) . 4_576
O14 Tb1 O7 73.40(10) . 4_576
O8 Tb1 O7 53.20(10) 4_576 4_576
O1 Tb1 O7 124.78(11) . 4_576
O5 Tb1 O7 139.94(11) . 4_576
O12 Tb1 O2 143.55(12) . .
O13 Tb1 O2 74.82(10) . .
O14 Tb1 O2 128.77(10) . .
O8 Tb1 O2 78.03(11) 4_576 .
O1 Tb1 O2 52.46(10) . .
O5 Tb1 O2 73.63(12) . .
O7 Tb1 O2 126.55(11) 4_576 .
O12 Tb1 O4 76.18(13) . .
O13 Tb1 O4 127.05(11) . .
O14 Tb1 O4 73.54(11) . .
O8 Tb1 O4 147.78(12) 4_576 .
O1 Tb1 O4 71.91(12) . .
O5 Tb1 O4 52.20(10) . .
O7 Tb1 O4 137.21(11) 4_576 .
O2 Tb1 O4 95.44(11) . .
O12 Tb1 C17 100.05(13) . 4_576
O13 Tb1 C17 78.46(12) . 4_576
O14 Tb1 C17 78.81(12) . 4_576
O8 Tb1 C17 26.80(11) 4_576 4_576
O1 Tb1 C17 102.87(13) . 4_576
O5 Tb1 C17 153.76(12) . 4_576
O7 Tb1 C17 26.41(11) 4_576 4_576
O2 Tb1 C17 102.58(12) . 4_576
O4 Tb1 C17 152.33(11) . 4_576
O1 C1 O2 120.5(4) . .
O1 C1 C2 121.5(4) . .
O2 C1 C2 118.0(4) . .
C3 C2 C7 118.1(4) . .
C3 C2 C1 118.6(4) . .
C7 C2 C1 123.3(4) . .
C2 C3 C4 121.4(5) . .
C2 C3 H3 119.3 . .
C4 C3 H3 119.3 . .
C5 C4 C3 119.7(5) . .
C5 C4 H4 120.1 . .
C3 C4 H4 120.1 . .
C4 C5 C6 120.5(5) . .
C4 C5 H5 119.7 . .
C6 C5 H5 119.7 . .
C5 C6 C7 119.8(5) . .
C5 C6 H6 120.1 . .
C7 C6 H6 120.1 . .
O3 C7 C2 116.2(4) . .
O3 C7 C6 123.4(4) . .
C2 C7 C6 120.4(4) . .
O3 C8 C25 106.6(4) . .
O3 C8 H8A 110.4 . .
C25 C8 H8A 110.4 . .
O3 C8 H8B 110.4 . .
C25 C8 H8B 110.4 . .
H8A C8 H8B 108.6 . .
O5 C9 O4 121.7(4) . .
O5 C9 C10 118.0(4) . .
O4 C9 C10 120.2(4) . .
C15 C10 C11 118.0(4) . .
C15 C10 C9 122.9(4) . .
C11 C10 C9 119.1(4) . .
C12 C11 C10 121.4(6) . .
C12 C11 H11 119.3 . .
C10 C11 H11 119.3 . .
C13 C12 C11 118.5(6) . .
C13 C12 H12 120.7 . .
C11 C12 H12 120.7 . .
C14 C13 C12 121.2(6) . .
C14 C13 H13 119.4 . .
C12 C13 H13 119.4 . .
C13 C14 C15 119.4(6) . .
C13 C14 H14 120.3 . .
C15 C14 H14 120.3 . .
C10 C15 C14 121.1(6) . .
C10 C15 O6 114.2(4) . .
C14 C15 O6 124.5(6) . .
O6 C16 C25 107.9(4) . .
O6 C16 H16A 110.1 . .
C25 C16 H16A 110.1 . .
O6 C16 H16B 110.1 . .
C25 C16 H16B 110.1 . .
H16A C16 H16B 108.4 . .
O7 C17 O8 120.9(4) . .
O7 C17 C18 122.3(4) . .
O8 C17 C18 116.8(4) . .
O7 C17 Tb1 62.1(2) . 4_575
O8 C17 Tb1 58.8(2) . 4_575
C18 C17 Tb1 175.5(3) . 4_575
C19 C18 C23 118.7(4) . .
C19 C18 C17 118.0(4) . .
C23 C18 C17 123.3(4) . .
C18 C19 C20 121.2(5) . .
C18 C19 H19 119.4 . .
C20 C19 H19 119.4 . .
C21 C20 C19 119.3(6) . .
C21 C20 H20 120.3 . .
C19 C20 H20 120.3 . .
C22 C21 C20 120.2(6) . .
C22 C21 H21 119.9 . .
C20 C21 H21 119.9 . .
C21 C22 C23 120.4(5) . .
C21 C22 H22 119.8 . .
C23 C22 H22 119.8 . .
O9 C23 C22 123.6(4) . .
O9 C23 C18 116.4(4) . .
C22 C23 C18 120.0(4) . .
O9 C24 C25 103.9(3) . .
O9 C24 H24A 111.0 . .
C25 C24 H24A 111.0 . .
O9 C24 H24B 111.0 . .
C25 C24 H24B 111.0 . .
H24A C24 H24B 109.0 . .
N1 C25 C16 106.2(4) . .
N1 C25 C8 111.6(4) . .
C16 C25 C8 114.5(4) . .
N1 C25 C24 111.4(3) . .
C16 C25 C24 104.4(4) . .
C8 C25 C24 108.6(4) . .
C27 C26 C31 119.1(5) . .
C27 C26 S1 120.2(4) . .
C31 C26 S1 120.5(4) . .
C26 C27 C28 120.3(5) . .
C26 C27 H27 119.9 . .
C28 C27 H27 119.9 . .
C29 C28 C27 120.8(5) . .
C29 C28 H28 119.6 . .
C27 C28 H28 119.6 . .
C28 C29 C30 118.2(5) . .
C28 C29 C32 120.9(5) . .
C30 C29 C32 120.9(5) . .
C31 C30 C29 122.1(5) . .
C31 C30 H30 118.9 . .
C29 C30 H30 118.9 . .
C30 C31 C26 119.4(5) . .
C30 C31 H31 120.3 . .
C26 C31 H31 120.3 . .
C29 C32 H32A 109.5 . .
C29 C32 H32B 109.5 . .
H32A C32 H32B 109.5 . .
C29 C32 H32C 109.5 . .
H32A C32 H32C 109.5 . .
H32B C32 H32C 109.5 . .
O12 C33 N2 132.1(7) . .
O12 C33 H33 113.9 . .
N2 C33 H33 113.9 . .
O15 C36 N3 125.6(7) . .
O15 C36 H36 117.2 . .
N3 C36 H36 117.2 . .
N3 C37 H37A 109.5 . .
N3 C37 H37B 109.5 . .
H37A C37 H37B 109.5 . .
N3 C37 H37C 109.5 . .
H37A C37 H37C 109.5 . .
H37B C37 H37C 109.5 . .
N3 C38 H38A 109.5 . .
N3 C38 H38B 109.5 . .
H38A C38 H38B 109.5 . .
N3 C38 H38C 109.5 . .
H38A C38 H38C 109.5 . .
H38B C38 H38C 109.5 . .
N2 C34A H34A 108.8 . .
N2 C34A H34B 112.1 . .
H34A C34A H34B 110.5 . .
N2 C34A H34C 108.0 . .
H34A C34A H34C 107.7 . .
H34B C34A H34C 109.6 . .
N2 C34A H34E 106.4 . .
H34A C34A H34E 82.0 . .
H34B C34A H34E 131.9 . .
N2 C35A H35A 113.2 . .
N2 C35A H35B 107.3 . .
H35A C35A H35B 108.8 . .
N2 C35A H35C 110.0 . .
H35A C35A H35C 109.7 . .
H35B C35A H35C 107.7 . .
N2 C35A H35D 84.5 . .
H35A C35A H35D 94.6 . .
H35C C35A H35D 142.3 . .
N2 C35A H35F 118.2 . .
H35A C35A H35F 128.5 . .
H35B C35A H35F 52.0 . .
H35C C35A H35F 55.9 . .
H35D C35A H35F 86.4 . .
N2 C34B H34C 91.8 . .
N2 C34B H34D 111.8 . .
H34C C34B H34D 135.4 . .
N2 C34B H34E 109.2 . .
H34D C34B H34E 108.8 . .
N2 C34B H34F 111.5 . .
H34C C34B H34F 99.3 . .
H34D C34B H34F 105.7 . .
H34E C34B H34F 109.8 . .
N2 C35B H35B 141.0 . .
N2 C35B H35C 85.4 . .
H35B C35B H35C 75.6 . .
N2 C35B H35D 109.9 . .
H35B C35B H35D 58.3 . .
H35C C35B H35D 123.5 . .
N2 C35B H35E 106.3 . .
H35B C35B H35E 112.7 . .
H35C C35B H35E 116.9 . .
H35D C35B H35E 110.2 . .
N2 C35B H35F 112.0 . .
H35B C35B H35F 53.5 . .
H35D C35B H35F 109.8 . .
H35E C35B H35F 108.5 . .
C25 N1 S1 128.3(3) . .
C25 N1 H1 115.9 . .
S1 N1 H1 115.9 . .
C33 N2 C34A 118.3(9) . .
C33 N2 C35B 132.8(9) . .
C34A N2 C35B 88.9(11) . .
C33 N2 C34B 111.2(8) . .
C34A N2 C34B 58.2(9) . .
C35B N2 C34B 115.9(9) . .
C33 N2 C35A 122.1(9) . .
C34A N2 C35A 118.0(9) . .
C34B N2 C35A 108.7(10) . .
C36 N3 C37 121.9(8) . .
C36 N3 C38 121.0(8) . .
C37 N3 C38 116.9(8) . .
C1 O1 Tb1 94.1(3) . .
C1 O2 Tb1 91.6(2) . .
C7 O3 C8 119.9(3) . .
C9 O4 Tb1 92.1(3) . .
C9 O5 Tb1 94.0(3) . .
C16 O6 C15 119.8(5) . .
C17 O7 Tb1 91.5(2) . 4_575
C17 O8 Tb1 94.4(3) . 4_575
C23 O9 C24 119.4(3) . .
C33 O12 Tb1 136.2(5) . .
Tb1 O13 H1W 117.7 . .
Tb1 O13 H2W 109.5 . .
H1W O13 H2W 114.5 . .
Tb1 O14 H3W 116.3 . .
Tb1 O14 H4W 118.1 . .
H3W O14 H4W 114.6 . .
O11 S1 O10 118.29(18) . .
O11 S1 N1 108.40(18) . .
O10 S1 N1 104.51(19) . .
O11 S1 C26 107.1(2) . .
O10 S1 C26 107.0(2) . .
N1 S1 C26 111.58(19) . .

loop_
_geom_bond_atom_site_label_1
_geom_bond_atom_site_label_2
_geom_bond_distance
_geom_bond_site_symmetry_2
Tb1 O12 2.359(3) .
Tb1 O13 2.369(3) .
Tb1 O14 2.388(3) .
Tb1 O8 2.399(3) 4_576
Tb1 O1 2.436(3) .
Tb1 O5 2.466(3) .
Tb1 O7 2.471(3) 4_576
Tb1 O2 2.479(3) .
Tb1 O4 2.504(3) .
Tb1 C17 2.795(4) 4_576
C1 O1 1.242(5) .
C1 O2 1.260(5) .
C1 C2 1.498(6) .
C2 C3 1.382(6) .
C2 C7 1.391(6) .
C3 C4 1.383(7) .
C3 H3 0.9300 .
C4 C5 1.361(8) .
C4 H4 0.9300 .
C5 C6 1.376(7) .
C5 H5 0.9300 .
C6 C7 1.391(6) .
C6 H6 0.9300 .
C7 O3 1.363(5) .
C8 O3 1.424(5) .
C8 C25 1.524(6) .
C8 H8A 0.9700 .
C8 H8B 0.9700 .
C9 O5 1.249(5) .
C9 O4 1.255(5) .
C9 C10 1.499(6) .
C10 C15 1.369(7) .
C10 C11 1.385(7) .
C11 C12 1.381(8) .
C11 H11 0.9300 .
C12 C13 1.368(10) .
C12 H12 0.9300 .
C13 C14 1.363(10) .
C13 H13 0.9300 .
C14 C15 1.380(8) .
C14 H14 0.9300 .
C15 O6 1.431(7) .
C16 O6 1.338(7) .
C16 C25 1.524(7) .
C16 H16A 0.9700 .
C16 H16B 0.9700 .
C17 O7 1.244(5) .
C17 O8 1.264(5) .
C17 C18 1.508(6) .
C17 Tb1 2.795(4) 4_575
C18 C19 1.376(7) .
C18 C23 1.393(6) .
C19 C20 1.384(8) .
C19 H19 0.9300 .
C20 C21 1.375(8) .
C20 H20 0.9300 .
C21 C22 1.372(8) .
C21 H21 0.9300 .
C22 C23 1.380(6) .
C22 H22 0.9300 .
C23 O9 1.358(5) .
C24 O9 1.422(5) .
C24 C25 1.536(6) .
C24 H24A 0.9700 .
C24 H24B 0.9700 .
C25 N1 1.481(5) .
C26 C27 1.375(6) .
C26 C31 1.388(6) .
C26 S1 1.768(5) .
C27 C28 1.385(7) .
C27 H27 0.9300 .
C28 C29 1.365(8) .
C28 H28 0.9300 .
C29 C30 1.377(8) .
C29 C32 1.526(8) .
C30 C31 1.364(8) .
C30 H30 0.9300 .
C31 H31 0.9300 .
C32 H32A 0.9600 .
C32 H32B 0.9600 .
C32 H32C 0.9600 .
C33 O12 1.166(7) .
C33 N2 1.275(8) .
C33 H33 0.9300 .
C36 O15 1.199(9) .
C36 N3 1.325(9) .
C36 H36 0.9300 .
C37 N3 1.395(9) .
C37 H37A 0.9600 .
C37 H37B 0.9600 .
C37 H37C 0.9600 .
C38 N3 1.450(13) .
C38 H38A 0.9600 .
C38 H38B 0.9600 .
C38 H38C 0.9600 .
C34A N2 1.387(12) .
C34A H34A 0.9576 .
C34A H34B 0.9467 .
C34A H34C 0.9750 .
C35A N2 1.503(12) .
C35A H35A 0.9491 .
C35A H35B 0.9777 .
C35A H35C 0.9666 .
C34B N2 1.499(13) .
C34B H34D 0.9957 .
C34B H34E 0.9421 .
C34B H34F 0.9772 .
C35B N2 1.422(12) .
C35B H35D 0.9564 .
C35B H35E 0.9497 .
C35B H35F 0.9757 .
N1 S1 1.606(4) .
N1 H1 0.8600 .
O7 Tb1 2.471(3) 4_575
O8 Tb1 2.399(3) 4_575
O10 S1 1.435(3) .
O11 S1 1.430(3) .
O13 H1W 0.8565 .
O13 H2W 0.8754 .
O14 H3W 0.8540 .
O14 H4W 0.8561 .
